data_1576017
loop_
_publ_author_name
'Nguyen, Hera T.'
'Sbaraini, Nicolau'
'Bracegirdle, Joe'
'Smithers, Luke'
'Moggach, Stephen A.'
'Vuong, Daniel'
'Lacey, Ernest'
'Solomon, Peter S.'
'Haywood, Joel'
'Piggott, Andrew M.'
'Chooi, Yit-Heng'

_publ_section_title
;
 Heterologous expression of an <i>in planta</i>-upregulated gene cluster
 in the wheat pathogen <i>Parastagonospora nodorum</i> establishes the
 biosynthesis of methylene-bridged depsides.
;
_journal_issue 46
_journal_name_full 'Chemical science'
_journal_page_first 21852
_journal_page_last 21861
_journal_paper_doi 10.1039/d5sc05442g
_journal_volume 16
_journal_year 2025
_chemical_formula_moiety 'C19 H20 O8, 1[CH3OH]'
_chemical_formula_sum 'C20 H24 O9'
_chemical_formula_weight 408.39
_space_group_crystal_system monoclinic
_space_group_IT_number 15
_space_group_name_Hall '-C 2yc'
_space_group_name_H-M_alt 'C 1 2/c 1'
_atom_sites_solution_hydrogens geom
_atom_sites_solution_primary dual
_audit_creation_date 2025-05-28
_audit_creation_method
;
Olex2 1.5
(compiled 2025.04.05 svn.rf049d14d for OlexSys, GUI svn.r7224)
;
_audit_update_record
;
2025-07-16 deposited with the CCDC.	2025-10-14 downloaded from the CCDC.
;
_cell_angle_alpha 90
_cell_angle_beta 104.606(9)
_cell_angle_gamma 90
_cell_formula_units_Z 8
_cell_length_a 16.6109(15)
_cell_length_b 9.0434(5)
_cell_length_c 25.320(2)
_cell_measurement_reflns_used 2396
_cell_measurement_temperature 100.00(10)
_cell_measurement_theta_max 44.2980
_cell_measurement_theta_min 5.4810
_cell_volume 3680.6(5)
_computing_cell_refinement 'CrysAlisPro 1.171.43.143a (Rigaku OD, 2024)'
_computing_data_collection 'CrysAlisPro system (CCD 43.143a 64-bit (release 25-10-2024))'
_computing_data_reduction 'CrysAlisPro 1.171.43.143a (Rigaku OD, 2024)'
_computing_molecular_graphics 'Olex2 1.5 (Dolomanov et al., 2009)'
_computing_publication_material 'Olex2 1.5 (Dolomanov et al., 2009)'
_computing_structure_refinement 'XL  (Sheldrick, 2008)'
_computing_structure_solution 'XT  (Sheldrick, 2015)'
_diffrn_ambient_environment N~2~
_diffrn_ambient_temperature 100.00(10)
_diffrn_detector 'Hybrid Pixel Array Detector'
_diffrn_detector_area_resol_mean 10.0000
_diffrn_detector_type HyPix
_diffrn_measured_fraction_theta_full 0.997
_diffrn_measured_fraction_theta_max 0.997
_diffrn_measurement_details
;
List of Runs (angles in degrees, time in seconds):

  # Type    Start    End  Width  t~exp~   \w     \q     \k     \f   Frames
#--------------------------------------------------------------------------
  1  \w     80.00 111.00   0.50   12.00    --   39.45  77.00 -90.00   62
  2  \w     -2.00  31.00   0.50   12.00    --   39.45 -99.00  30.00   66
  3  \w     30.00 107.00   0.50   12.00    --   39.45  38.00  60.00  154
  4  \w     11.00  37.00   0.50   12.00    --   39.45  89.00  14.38   52
  5  \w     17.00  58.00   0.50   12.00    --   39.45  77.00 -90.00   82
  6  \w     44.00  72.00   0.50   12.00    --   39.45 -99.00  30.00   56
  7  \w     72.00 112.00   0.50   12.00    --   39.45  38.00 -60.00   80
  8  \w     84.00 110.00   0.50   12.00    --   39.45 178.00  90.00   52
  9  \w    -27.00  26.00   0.50   12.00    --   39.45 -38.00   0.00  106
 10  \w     23.00  68.00   0.50   12.00    --   39.45 -99.00-180.00   90
 11  \w     11.00  39.00   0.50   12.00    --   39.45  92.00-149.20   56
 12  \w     27.00  87.00   0.50   12.00    --   39.45  38.00  30.00  120
 13  \w     21.00  54.00   0.50   12.00    --   39.45  69.00-175.17   66
 14  \w     76.00 111.00   0.50   12.00    --   39.45  69.00-175.17   70
 15  \w     26.00  52.00   0.50   12.00    --   39.45  57.00  90.00   52
 16  \w     55.00 103.00   0.50   12.00    --   39.45  57.00  90.00   96
 17  \w     30.00  68.00   0.50   12.00    --   39.45  38.00 -60.00   76
 18  \w     57.00 110.00   0.50   12.00    --   39.45 178.00 -60.00  106
 19  \w     29.00  65.00   0.50   12.00    --   39.45  38.00-180.00   72
 20  \w     70.00 108.00   0.50   12.00    --   39.45  38.00-180.00   76
 21  \w    -14.00  97.00   0.50   12.00    --   40.00   1.00  27.15  222
 22  \w     10.00  48.00   0.50   12.00    --   40.00 -47.00-117.71   76
 23  \w     11.00  38.00   0.50   12.00    --   40.00  90.00-110.95   54
 24  \w    -21.00   5.00   0.50   12.00    --   40.00 -47.00-117.71   52
 25  \w     69.00 112.00   0.50   12.00    --   40.00  -1.00-176.33   86
 26  \w     11.00  38.00   0.50   12.00    --   40.00  90.00 -25.96   54
 27  \w     22.00  51.00   0.50   12.00    --   40.00  -1.00-176.33   58
 28  \w    -31.00  -6.00   0.50   12.00    --   40.00  -1.00-176.33   50
 29  \w     12.00  41.00   0.50   12.00    --   40.00  89.00  96.90   58
 30  \w    -60.00   0.00   0.50   12.00    --  -41.95  77.00  60.00  120
 31  \w    -96.00 -27.50   0.50   12.00    --  -41.95 136.00-151.91  137
;
_diffrn_measurement_device 'four-circle diffractometer'
_diffrn_measurement_device_type 'XtaLAB Synergy, Single source at home/near, HyPix'
_diffrn_measurement_method '\w scans'
_diffrn_orient_matrix_type 'CrysAlisPro convention (1999,Acta A55,543-557)'
_diffrn_orient_matrix_UB_11 0.0887895000
_diffrn_orient_matrix_UB_12 -0.0624019000
_diffrn_orient_matrix_UB_13 0.0206867000
_diffrn_orient_matrix_UB_21 -0.0179000000
_diffrn_orient_matrix_UB_22 -0.0369135000
_diffrn_orient_matrix_UB_23 0.0553568000
_diffrn_orient_matrix_UB_31 -0.0314305000
_diffrn_orient_matrix_UB_32 -0.1542028000
_diffrn_orient_matrix_UB_33 -0.0213425000
_diffrn_radiation_monochromator mirror
_diffrn_radiation_probe x-ray
_diffrn_radiation_type 'Cu K\a'
_diffrn_radiation_wavelength 1.54184
_diffrn_reflns_av_R_equivalents 0.0863
_diffrn_reflns_av_unetI/netI 0.0509
_diffrn_reflns_Laue_measured_fraction_full 0.997
_diffrn_reflns_Laue_measured_fraction_max 0.997
_diffrn_reflns_limit_h_max 15
_diffrn_reflns_limit_h_min -15
_diffrn_reflns_limit_k_max 8
_diffrn_reflns_limit_k_min -8
_diffrn_reflns_limit_l_max 23
_diffrn_reflns_limit_l_min -23
_diffrn_reflns_number 11019
_diffrn_reflns_point_group_measured_fraction_full 0.997
_diffrn_reflns_point_group_measured_fraction_max 0.997
_diffrn_reflns_theta_full 44.623
_diffrn_reflns_theta_max 44.623
_diffrn_reflns_theta_min 3.608
_diffrn_source 'micro-focus sealed X-ray tube'
_diffrn_source_type 'PhotonJet (Cu) X-ray Source'
_diffrn_standards_number 0
_exptl_absorpt_coefficient_mu 0.989
_exptl_absorpt_correction_T_max 1.00000
_exptl_absorpt_correction_T_min 0.65046
_exptl_absorpt_correction_type multi-scan
_exptl_absorpt_process_details
;
CrysAlisPro 1.171.43.143a (Rigaku Oxford Diffraction, 2024)
Empirical absorption correction using spherical harmonics,
implemented in SCALE3 ABSPACK scaling algorithm.
;
_exptl_crystal_colour 'clear light colourless'
_exptl_crystal_density_diffrn 1.474
_exptl_crystal_description block
_exptl_crystal_F_000 1728
_exptl_crystal_size_max 0.071
_exptl_crystal_size_mid 0.042
_exptl_crystal_size_min 0.024
_refine_diff_density_max 0.457
_refine_diff_density_min -0.309
_refine_diff_density_rms 0.070
_refine_ls_extinction_method none
_refine_ls_goodness_of_fit_ref 1.179
_refine_ls_hydrogen_treatment constr
_refine_ls_matrix_type full
_refine_ls_number_parameters 252
_refine_ls_number_reflns 1467
_refine_ls_number_restraints 118
_refine_ls_restrained_S_all 1.141
_refine_ls_R_factor_all 0.1232
_refine_ls_R_factor_gt 0.1142
_refine_ls_shift/su_max 0.000
_refine_ls_shift/su_mean 0.000
_refine_ls_structure_factor_coef Fsqd
_refine_ls_weighting_details 'w=1/[\s^2^(Fo^2^)+(0.0179P)^2^+73.2389P] where P=(Fo^2^+2Fc^2^)/3'
_refine_ls_weighting_scheme calc
_refine_ls_wR_factor_gt 0.2107
_refine_ls_wR_factor_ref 0.2147
_reflns_Friedel_coverage 0.000
_reflns_number_gt 1341
_reflns_number_total 1467
_reflns_threshold_expression 'I > 2\s(I)'
_cod_data_source_file d5sc05442g2.cif
_cod_data_source_block hcjf5
_cod_depositor_comments 'Adding full bibliography for 1576015--1576018.cif.'
_cod_database_code 1576017
_shelx_shelxl_version_number 2019/1
_chemical_oxdiff_formula 'C18 O10 H20'
_chemical_oxdiff_usercomment 'Hera sample for Heng'
_shelx_space_group_comment
;
The symmetry employed for this shelxl refinement is uniquely defined
by the following loop, which should always be used as a source of
symmetry information in preference to the above space-group names.
They are only intended as comments.
;
_cell_oxdiff_angle_alpha 89.801(5)
_cell_oxdiff_angle_beta 104.602(6)
_cell_oxdiff_angle_gamma 89.930(5)
_cell_oxdiff_length_a 16.6022(13)
_cell_oxdiff_length_b 9.0439(4)
_cell_oxdiff_length_c 25.3263(17)
_cell_oxdiff_measurement_reflns_used 2397
_cell_oxdiff_volume 3679.8(4)
_olex2_refinement_description
;
1. Fixed Uiso
 At 1.2 times of:
  All C(H) groups, All C(H,H) groups
 At 1.5 times of:
  All C(H,H,H) groups, All O(H) groups
2. Restrained distances
 O007-C00M \\sim O00L-C00M
 with sigma of 0.02
3. Rigid body (RIGU) restrains
 C008, C00A, C00B, C00C, C00D, C00F
 with sigma for 1-2 distances of 0.004 and sigma for 1-3 distances of 0.004
 C00E, C00H, C00I, C00J, C00O, C00P
 with sigma for 1-2 distances of 0.004 and sigma for 1-3 distances of 0.004
 C00N, C00S, C00R
 with sigma for 1-2 distances of 0.004 and sigma for 1-3 distances of 0.004
 C00R, C00I, C00S, C00P, C00H, C00E, C00J, C00O, C00N
 with sigma for 1-2 distances of 0.004 and sigma for 1-3 distances of 0.004
 C00Q, C00F, C00A, C00D, C008, C00C, C00B, C00K
 with sigma for 1-2 distances of 0.004 and sigma for 1-3 distances of 0.004
4.a Secondary CH2 refined with riding coordinates:
 C00K(H00A,H00B)
4.b Aromatic/amide H refined with riding coordinates:
 C00F(H00F)
4.c Tetrahedral OH refined with riding coordinates:
 O00L(H00L)
4.d Idealised Me refined as rotating group:
 C00N(H00C,H00D,H00E), C00Q(H00G,H00H,H00I), C00R(H00J,H00K,H00M), C00S(H00N,
 H00O,H00P)
4.e Idealised tetrahedral OH refined as rotating group:
 O001(H001), O003(H003), O005(H005), O006(H006)
;
_smtbx_masks_special_details
;
A solvent mask was calculated and 96 electrons were 
found in a volume of 360\%A^3^ in 1 void per unit cell. 
This is consistent with the presence of 
1[CH3OH] per Asymmetric Unit 
which account for 144 electrons 
per unit cell.
;
_smtbx_masks_void_probe_radius 0.9
_smtbx_masks_void_truncation_radius 1.0
_olex2_submission_special_instructions 'No special instructions were received'
_oxdiff_exptl_absorpt_empirical_details
;
Empirical correction (ABSPACK) includes:
- Absorption correction using spherical harmonics
- Frame scaling
;
_oxdiff_exptl_absorpt_empirical_full_max 1.484
_oxdiff_exptl_absorpt_empirical_full_min 0.600

loop_
_space_group_symop_operation_xyz
'x, y, z'
'-x, y, -z+1/2'
'x+1/2, y+1/2, z'
'-x+1/2, y+1/2, -z+1/2'
'-x, -y, -z'
'x, -y, z-1/2'
'-x+1/2, -y+1/2, -z'
'x+1/2, -y+1/2, z-1/2'

loop_
_atom_site_label
_atom_site_type_symbol
_atom_site_fract_x
_atom_site_fract_y
_atom_site_fract_z
_atom_site_U_iso_or_equiv
_atom_site_adp_type
_atom_site_occupancy
_atom_site_site_symmetry_order
_atom_site_calc_flag
_atom_site_refinement_flags_posn
_atom_site_refinement_flags_adp
_atom_site_refinement_flags_occupancy
_atom_site_disorder_assembly
_atom_site_disorder_group
O001 O 0.7161(4) 0.4595(7) 0.2296(3) 0.0401(19) Uani 1 1 d . . . . .
H001 H 0.748103 0.389760 0.226732 0.060 Uiso 1 1 calc R U . . .
O002 O 0.5074(4) 0.1710(7) 0.3832(3) 0.0375(19) Uani 1 1 d . . . . .
O003 O 0.5295(4) 0.5981(7) 0.3303(3) 0.046(2) Uani 1 1 d . . . . .
H003 H 0.484455 0.567636 0.335670 0.069 Uiso 1 1 calc R U . . .
O004 O 0.4547(4) 0.3994(8) 0.3712(3) 0.041(2) Uani 1 1 d . . . . .
O005 O 0.7071(4) 0.7466(8) 0.3094(3) 0.054(2) Uani 1 1 d . . . . .
H005 H 0.703043 0.725335 0.340936 0.081 Uiso 1 1 calc R U . . .
O006 O 0.4668(5) 0.2709(10) 0.5602(4) 0.074(3) Uani 1 1 d . . . . .
H006 H 0.430338 0.265903 0.577795 0.112 Uiso 1 1 calc R U . . .
O007 O 0.3324(6) 0.1815(11) 0.5813(4) 0.085(3) Uani 1 1 d D . . A 1
C008 C 0.5686(6) 0.4845(11) 0.3113(4) 0.031(3) Uani 1 1 d . . . . .
C009 C 0.5012(7) 0.3080(13) 0.3591(4) 0.038(3) Uani 1 1 d . . . . .
C00A C 0.5990(6) 0.2258(10) 0.3023(4) 0.035(3) Uani 1 1 d . . . . .
C00B C 0.6637(6) 0.4146(11) 0.2598(4) 0.034(3) Uani 1 1 d . . . . .
C00C C 0.6215(6) 0.5265(11) 0.2810(4) 0.035(3) Uani 1 1 d . . . . .
C00D C 0.5566(6) 0.3368(11) 0.3248(4) 0.034(3) Uani 1 1 d . . . . .
C00E C 0.4870(6) 0.2179(11) 0.4721(4) 0.040(3) Uani 1 1 d . . . . .
C00F C 0.6513(7) 0.2685(11) 0.2702(4) 0.044(3) Uani 1 1 d . . . . .
H00F H 0.679354 0.194649 0.255001 0.053 Uiso 1 1 calc R U . . .
C00H C 0.4601(7) 0.1490(12) 0.4224(5) 0.044(3) Uani 1 1 d . . . . .
C00I C 0.3426(7) 0.0431(12) 0.4468(5) 0.049(3) Uani 1 1 d . . . . .
C00J C 0.4383(7) 0.1939(13) 0.5091(5) 0.047(3) Uani 1 1 d . . . . .
C00K C 0.6360(6) 0.6895(10) 0.2696(4) 0.040(3) Uani 1 1 d . . . . .
H00A H 0.645162 0.699380 0.232661 0.048 Uiso 1 1 calc R U . . .
H00B H 0.586021 0.747742 0.270819 0.048 Uiso 1 1 calc R U . . .
O00L O 0.2656(7) -0.0043(15) 0.5334(5) 0.139(5) Uani 1 1 d D . . B 1
H00L H 0.254368 -0.023888 0.563181 0.208 Uiso 1 1 calc R U . B 1
C00M C 0.3148(10) 0.1026(15) 0.5398(6) 0.073(5) Uani 1 1 d D . . . .
C00N C 0.5651(6) 0.3059(12) 0.4867(4) 0.052(3) Uani 1 1 d . . . . .
H00C H 0.605328 0.264287 0.468338 0.078 Uiso 1 1 calc R U . . .
H00D H 0.588415 0.302748 0.526292 0.078 Uiso 1 1 calc R U . . .
H00E H 0.553067 0.408640 0.475048 0.078 Uiso 1 1 calc R U . . .
C00O C 0.3658(7) 0.1139(13) 0.4972(5) 0.056(3) Uani 1 1 d . . . . .
C00P C 0.3906(7) 0.0599(13) 0.4068(5) 0.057(3) Uani 1 1 d . . . . .
C00Q C 0.5911(7) 0.0619(10) 0.3117(5) 0.052(3) Uani 1 1 d . . . . .
H00G H 0.614209 0.039443 0.350394 0.078 Uiso 1 1 calc R U . . .
H00H H 0.621787 0.006595 0.289728 0.078 Uiso 1 1 calc R U . . .
H00I H 0.532331 0.033501 0.300954 0.078 Uiso 1 1 calc R U . . .
C00R C 0.2666(7) -0.0454(14) 0.4288(5) 0.083(4) Uani 1 1 d . . . . .
H00J H 0.244100 -0.067325 0.460204 0.124 Uiso 1 1 calc R U . . .
H00K H 0.279631 -0.138104 0.412725 0.124 Uiso 1 1 calc R U . . .
H00M H 0.225361 0.010125 0.401534 0.124 Uiso 1 1 calc R U . . .
C00S C 0.3700(7) -0.0173(12) 0.3527(5) 0.066(3) Uani 1 1 d . . . . .
H00N H 0.330948 0.043266 0.325831 0.099 Uiso 1 1 calc R U . . .
H00O H 0.344476 -0.113270 0.356268 0.099 Uiso 1 1 calc R U . . .
H00P H 0.420978 -0.032284 0.340649 0.099 Uiso 1 1 calc R U . . .

loop_
_atom_site_aniso_label
_atom_site_aniso_U_11
_atom_site_aniso_U_22
_atom_site_aniso_U_33
_atom_site_aniso_U_23
_atom_site_aniso_U_13
_atom_site_aniso_U_12
O001 0.040(5) 0.019(4) 0.068(5) 0.006(4) 0.025(4) 0.003(3)
O002 0.045(5) 0.026(5) 0.044(5) 0.005(4) 0.015(4) -0.005(4)
O003 0.054(5) 0.022(4) 0.069(5) -0.009(4) 0.027(5) 0.001(4)
O004 0.033(5) 0.034(5) 0.060(5) 0.008(4) 0.020(4) 0.009(4)
O005 0.040(5) 0.033(4) 0.091(6) 0.005(5) 0.017(5) -0.015(4)
O006 0.077(6) 0.078(6) 0.076(7) 0.006(6) 0.033(5) 0.007(5)
O007 0.092(7) 0.067(7) 0.111(9) 0.029(6) 0.053(7) 0.007(6)
C008 0.036(6) 0.019(5) 0.039(6) -0.006(4) 0.011(5) 0.001(4)
C009 0.050(8) 0.026(8) 0.040(8) -0.002(6) 0.018(7) 0.000(7)
C00A 0.044(6) 0.016(4) 0.043(6) -0.007(4) 0.009(5) -0.002(4)
C00B 0.028(6) 0.025(4) 0.048(6) -0.002(4) 0.007(5) 0.000(4)
C00C 0.042(6) 0.023(4) 0.043(6) -0.003(4) 0.014(5) 0.000(4)
C00D 0.041(6) 0.020(4) 0.036(6) -0.006(4) 0.004(5) 0.000(4)
C00E 0.040(5) 0.033(6) 0.047(5) 0.010(5) 0.012(4) -0.002(4)
C00F 0.051(7) 0.024(5) 0.061(7) -0.004(5) 0.020(6) 0.001(4)
C00H 0.042(6) 0.039(6) 0.051(6) 0.002(5) 0.011(5) -0.009(5)
C00I 0.036(6) 0.032(6) 0.069(6) 0.024(5) -0.006(4) -0.010(5)
C00J 0.039(6) 0.053(7) 0.048(6) 0.007(5) 0.011(5) -0.003(5)
C00K 0.033(7) 0.026(5) 0.062(8) 0.002(5) 0.012(6) 0.003(5)
O00L 0.111(9) 0.132(11) 0.194(13) -0.017(10) 0.076(9) -0.035(9)
C00M 0.114(14) 0.047(10) 0.063(10) -0.011(8) 0.030(10) -0.028(9)
C00N 0.040(6) 0.056(7) 0.061(8) 0.002(6) 0.015(5) -0.013(5)
C00O 0.038(6) 0.052(7) 0.070(6) 0.019(5) 0.000(5) -0.003(5)
C00P 0.047(6) 0.045(7) 0.070(6) 0.015(5) -0.004(5) -0.011(5)
C00Q 0.055(8) 0.022(5) 0.083(9) 0.000(5) 0.024(7) -0.001(5)
C00R 0.057(7) 0.083(9) 0.088(9) 0.025(7) -0.018(6) -0.044(7)
C00S 0.067(8) 0.042(7) 0.078(7) 0.009(5) -0.005(6) -0.011(6)

loop_
_atom_type_symbol
_atom_type_description
_atom_type_scat_dispersion_real
_atom_type_scat_dispersion_imag
_atom_type_scat_source
C C 0.0181 0.0091 'International Tables Vol C Tables 4.2.6.8 and 6.1.1.4'
H H 0.0000 0.0000 'International Tables Vol C Tables 4.2.6.8 and 6.1.1.4'
O O 0.0492 0.0322 'International Tables Vol C Tables 4.2.6.8 and 6.1.1.4'

loop_
_exptl_crystal_face_index_h
_exptl_crystal_face_index_k
_exptl_crystal_face_index_l
_exptl_crystal_face_perp_dist
-3 2 -13 0.0357
3 -2 13 0.0038
10 1 -8 0.0059
3 5 6 0.0529
0 3 -14 0.0303
-10 0 10 0.0170
-3 -5 -4 0.0075

loop_
_geom_angle_atom_site_label_1
_geom_angle_atom_site_label_2
_geom_angle_atom_site_label_3
_geom_angle
_geom_angle_site_symmetry_1
_geom_angle_site_symmetry_3
_geom_angle_publ_flag
C00B O001 H001 109.5 . . ?
C009 O002 C00H 116.2(8) . . ?
C008 O003 H003 109.5 . . ?
C00K O005 H005 109.5 . . ?
C00J O006 H006 109.5 . . ?
O003 C008 C00D 121.3(9) . . ?
C00C C008 O003 114.9(9) . . ?
C00C C008 C00D 123.7(9) . . ?
O002 C009 C00D 116.2(10) . . ?
O004 C009 O002 118.8(9) . . ?
O004 C009 C00D 124.8(10) . . ?
C00D C00A C00Q 123.7(9) . . ?
C00F C00A C00D 119.0(9) . . ?
C00F C00A C00Q 117.2(9) . . ?
O001 C00B C00C 116.7(9) . . ?
O001 C00B C00F 123.1(9) . . ?
C00F C00B C00C 120.2(10) . . ?
C008 C00C C00B 117.9(9) . . ?
C008 C00C C00K 122.0(9) . . ?
C00B C00C C00K 120.1(9) . . ?
C008 C00D C009 118.1(9) . . ?
C008 C00D C00A 117.1(9) . . ?
C00A C00D C009 124.8(9) . . ?
C00H C00E C00J 115.6(10) . . ?
C00H C00E C00N 122.1(10) . . ?
C00J C00E C00N 122.1(10) . . ?
C00A C00F H00F 119.1 . . ?
C00B C00F C00A 121.9(10) . . ?
C00B C00F H00F 119.1 . . ?
C00E C00H O002 117.7(9) . . ?
C00E C00H C00P 125.6(11) . . ?
C00P C00H O002 116.6(10) . . ?
C00O C00I C00P 121.3(10) . . ?
C00O C00I C00R 123.6(12) . . ?
C00P C00I C00R 115.0(11) . . ?
C00E C00J O006 114.2(10) . . ?
C00O C00J O006 121.6(10) . . ?
C00O C00J C00E 124.0(11) . . ?
O005 C00K C00C 110.7(8) . . ?
O005 C00K H00A 109.5 . . ?
O005 C00K H00B 109.5 . . ?
C00C C00K H00A 109.5 . . ?
C00C C00K H00B 109.5 . . ?
H00A C00K H00B 108.1 . . ?
C00M O00L H00L 109.5 . . ?
O007 C00M O00L 124.1(14) . . ?
O007 C00M C00O 120.1(12) . . ?
O00L C00M C00O 114.9(12) . . ?
C00E C00N H00C 109.5 . . ?
C00E C00N H00D 109.5 . . ?
C00E C00N H00E 109.5 . . ?
H00C C00N H00D 109.5 . . ?
H00C C00N H00E 109.5 . . ?
H00D C00N H00E 109.5 . . ?
C00I C00O C00M 122.6(11) . . ?
C00J C00O C00I 117.9(11) . . ?
C00J C00O C00M 119.4(11) . . ?
C00H C00P C00I 115.4(11) . . ?
C00H C00P C00S 121.1(11) . . ?
C00I C00P C00S 123.5(10) . . ?
C00A C00Q H00G 109.5 . . ?
C00A C00Q H00H 109.5 . . ?
C00A C00Q H00I 109.5 . . ?
H00G C00Q H00H 109.5 . . ?
H00G C00Q H00I 109.5 . . ?
H00H C00Q H00I 109.5 . . ?
C00I C00R H00J 109.5 . . ?
C00I C00R H00K 109.5 . . ?
C00I C00R H00M 109.5 . . ?
H00J C00R H00K 109.5 . . ?
H00J C00R H00M 109.5 . . ?
H00K C00R H00M 109.5 . . ?
C00P C00S H00N 109.5 . . ?
C00P C00S H00O 109.5 . . ?
C00P C00S H00P 109.5 . . ?
H00N C00S H00O 109.5 . . ?
H00N C00S H00P 109.5 . . ?
H00O C00S H00P 109.5 . . ?

loop_
_geom_bond_atom_site_label_1
_geom_bond_atom_site_label_2
_geom_bond_distance
_geom_bond_site_symmetry_2
_geom_bond_publ_flag
O001 H001 0.8400 . ?
O001 C00B 1.357(11) . ?
O002 C009 1.373(12) . ?
O002 C00H 1.428(12) . ?
O003 H003 0.8400 . ?
O003 C008 1.366(11) . ?
O004 C009 1.221(11) . ?
O005 H005 0.8400 . ?
O005 C00K 1.441(11) . ?
O006 H006 0.8400 . ?
O006 C00J 1.440(13) . ?
O007 C00M 1.242(11) . ?
C008 C00C 1.358(13) . ?
C008 C00D 1.406(13) . ?
C009 C00D 1.440(14) . ?
C00A C00D 1.426(13) . ?
C00A C00F 1.384(14) . ?
C00A C00Q 1.512(13) . ?
C00B C00C 1.413(13) . ?
C00B C00F 1.373(14) . ?
C00C C00K 1.532(13) . ?
C00E C00H 1.374(14) . ?
C00E C00J 1.400(14) . ?
C00E C00N 1.487(14) . ?
C00F H00F 0.9500 . ?
C00H C00P 1.382(14) . ?
C00I C00O 1.393(16) . ?
C00I C00P 1.446(16) . ?
C00I C00R 1.467(14) . ?
C00J C00O 1.371(15) . ?
C00K H00A 0.9900 . ?
C00K H00B 0.9900 . ?
O00L H00L 0.8400 . ?
O00L C00M 1.250(12) . ?
C00M C00O 1.533(17) . ?
C00N H00C 0.9800 . ?
C00N H00D 0.9800 . ?
C00N H00E 0.9800 . ?
C00P C00S 1.497(16) . ?
C00Q H00G 0.9800 . ?
C00Q H00H 0.9800 . ?
C00Q H00I 0.9800 . ?
C00R H00J 0.9800 . ?
C00R H00K 0.9800 . ?
C00R H00M 0.9800 . ?
C00S H00N 0.9800 . ?
C00S H00O 0.9800 . ?
C00S H00P 0.9800 . ?

loop_
_geom_torsion_atom_site_label_1
_geom_torsion_atom_site_label_2
_geom_torsion_atom_site_label_3
_geom_torsion_atom_site_label_4
_geom_torsion
_geom_torsion_site_symmetry_1
_geom_torsion_site_symmetry_2
_geom_torsion_site_symmetry_3
_geom_torsion_site_symmetry_4
_geom_torsion_publ_flag
O001 C00B C00C C008 179.9(9) . . . . ?
O001 C00B C00C C00K 0.1(14) . . . . ?
O001 C00B C00F C00A 178.3(10) . . . . ?
O002 C009 C00D C008 -163.3(9) . . . . ?
O002 C009 C00D C00A 18.3(15) . . . . ?
O002 C00H C00P C00I -178.3(9) . . . . ?
O002 C00H C00P C00S 4.1(15) . . . . ?
O003 C008 C00C C00B -179.5(9) . . . . ?
O003 C008 C00C C00K 0.3(14) . . . . ?
O003 C008 C00D C009 0.4(14) . . . . ?
O003 C008 C00D C00A 178.9(9) . . . . ?
O004 C009 C00D C008 10.8(16) . . . . ?
O004 C009 C00D C00A -167.5(10) . . . . ?
O006 C00J C00O C00I 179.8(10) . . . . ?
O006 C00J C00O C00M -1.5(16) . . . . ?
O007 C00M C00O C00I -171.4(12) . . . . ?
O007 C00M C00O C00J 10.0(19) . . . . ?
C008 C00C C00K O005 93.8(12) . . . . ?
C009 O002 C00H C00E -72.5(12) . . . . ?
C009 O002 C00H C00P 107.2(11) . . . . ?
C00B C00C C00K O005 -86.4(11) . . . . ?
C00C C008 C00D C009 177.5(10) . . . . ?
C00C C008 C00D C00A -4.0(15) . . . . ?
C00C C00B C00F C00A -1.2(16) . . . . ?
C00D C008 C00C C00B 3.2(15) . . . . ?
C00D C008 C00C C00K -176.9(10) . . . . ?
C00D C00A C00F C00B 0.3(16) . . . . ?
C00E C00H C00P C00I 1.4(16) . . . . ?
C00E C00H C00P C00S -176.2(11) . . . . ?
C00E C00J C00O C00I 5.0(17) . . . . ?
C00E C00J C00O C00M -176.3(11) . . . . ?
C00F C00A C00D C008 2.1(14) . . . . ?
C00F C00A C00D C009 -179.5(10) . . . . ?
C00F C00B C00C C008 -0.6(15) . . . . ?
C00F C00B C00C C00K 179.6(10) . . . . ?
C00H O002 C009 O004 -2.2(13) . . . . ?
C00H O002 C009 C00D 172.4(8) . . . . ?
C00H C00E C00J O006 -178.4(9) . . . . ?
C00H C00E C00J C00O -3.3(16) . . . . ?
C00J C00E C00H O002 179.6(9) . . . . ?
C00J C00E C00H C00P -0.1(16) . . . . ?
O00L C00M C00O C00I 19.3(19) . . . . ?
O00L C00M C00O C00J -159.3(13) . . . . ?
C00N C00E C00H O002 -3.5(15) . . . . ?
C00N C00E C00H C00P 176.8(10) . . . . ?
C00N C00E C00J O006 4.7(15) . . . . ?
C00N C00E C00J C00O 179.8(10) . . . . ?
C00O C00I C00P C00H 0.4(16) . . . . ?
C00O C00I C00P C00S 178.0(10) . . . . ?
C00P C00I C00O C00J -3.5(16) . . . . ?
C00P C00I C00O C00M 177.9(11) . . . . ?
C00Q C00A C00D C008 -178.5(10) . . . . ?
C00Q C00A C00D C009 -0.1(16) . . . . ?
C00Q C00A C00F C00B -179.1(10) . . . . ?
C00R C00I C00O C00J -179.8(11) . . . . ?
C00R C00I C00O C00M 1.6(17) . . . . ?
C00R C00I C00P C00H 177.0(10) . . . . ?
C00R C00I C00P C00S -5.4(16) . . . . ?

loop_
_exptl_oxdiff_crystal_face_indexfrac_h
_exptl_oxdiff_crystal_face_indexfrac_k
_exptl_oxdiff_crystal_face_indexfrac_l
_exptl_oxdiff_crystal_face_x
_exptl_oxdiff_crystal_face_y
_exptl_oxdiff_crystal_face_z
-2.6152 2.3886 -12.9826 -0.6498 -0.7600 -0.0090
2.6152 -2.3886 12.9826 0.6498 0.7600 0.0090
10.1125 1.1976 -8.3271 0.6509 -0.6862 -0.3248
2.7332 5.0895 5.8336 0.0458 0.0861 -0.9952
-0.1702 2.7193 -14.0063 -0.4746 -0.8727 -0.1151
-9.9849 0.0173 9.8267 -0.6844 0.7221 0.1014
-2.7934 -5.3176 -4.3189 -0.0055 0.0072 1.0000

loop_
_smtbx_masks_void_nr
_smtbx_masks_void_average_x
_smtbx_masks_void_average_y
_smtbx_masks_void_average_z
_smtbx_masks_void_volume
_smtbx_masks_void_count_electrons
_smtbx_masks_void_content
1 0.187 0.061 0.112 45.3 12.5 '1 CH3OH'
2 0.187 0.939 0.612 45.3 12.5 '1 CH3OH'
3 0.313 0.439 0.888 45.3 12.5 '1 CH3OH'
4 0.313 0.561 0.388 45.3 12.5 '1 CH3OH'
5 0.687 0.439 0.612 45.3 12.5 '1 CH3OH'
6 0.687 0.561 0.112 45.3 12.5 '1 CH3OH'
7 0.813 0.061 0.388 45.3 12.5 '1 CH3OH'
8 0.813 0.939 0.888 45.3 12.5 '1 CH3OH'
